data_4332488
loop_
_publ_author_name
'Cotton, F. Albert'
'Murillo, Carlos A.'
'Wang, Xiaoping'
'Wilkinson, Chad C.'

_publ_section_title
;
 Homologues of the Easily Ionized Compound Mo2(hpp)4Containing Smaller
 Bicyclic Guanidinates
;
_journal_issue 14
_journal_name_full 'Inorganic Chemistry'
_journal_page_first 5493
_journal_page_last 5500
_journal_paper_doi 10.1021/ic060449e
_journal_volume 45
_journal_year 2006
_chemical_formula_moiety 'C20 H32 Cl Mo2 N12'
_chemical_formula_sum 'C20 H32 Cl Mo2 N12'
_chemical_formula_weight 667.91
_chemical_name_systematic
; 
 ? 
;
_space_group_IT_number 15
_symmetry_cell_setting monoclinic
_symmetry_space_group_name_Hall '-I 2ya'
_symmetry_space_group_name_H-M 'I 1 2/a 1'
_atom_sites_solution_hydrogens geom
_atom_sites_solution_primary direct
_atom_sites_solution_secondary difmap
_audit_creation_method SHELXL-97
_cell_angle_alpha 90.00
_cell_angle_beta 102.311(5)
_cell_angle_gamma 90.00
_cell_formula_units_Z 4
_cell_length_a 15.636(5)
_cell_length_b 8.318(3)
_cell_length_c 19.924(6)
_cell_measurement_reflns_used 3393
_cell_measurement_temperature 213(2)
_cell_measurement_theta_max 25.0005
_cell_measurement_theta_min 2.664
_cell_volume 2531.7(14)
_computing_cell_refinement 'Bruker SMART'
_computing_data_collection 'Bruker SMART'
_computing_data_reduction 'Bruker SAINT'
_computing_molecular_graphics XP
_computing_structure_refinement 'SHELXL-97 (Sheldrick, 1997)'
_computing_structure_solution 'SHELXS-97 (Sheldrick, 1990)'
_diffrn_ambient_temperature 213(2)
_diffrn_measured_fraction_theta_full 0.996
_diffrn_measured_fraction_theta_max 0.996
_diffrn_measurement_device_type 'Bruker SMART'
_diffrn_measurement_method \w-scans
_diffrn_radiation_monochromator graphite
_diffrn_radiation_source 'normal-focus sealed tube'
_diffrn_radiation_type MoK\a
_diffrn_radiation_wavelength 0.71073
_diffrn_reflns_av_R_equivalents 0.0195
_diffrn_reflns_av_sigmaI/netI 0.0214
_diffrn_reflns_limit_h_max 18
_diffrn_reflns_limit_h_min -18
_diffrn_reflns_limit_k_max 9
_diffrn_reflns_limit_k_min -9
_diffrn_reflns_limit_l_max 22
_diffrn_reflns_limit_l_min -23
_diffrn_reflns_number 6667
_diffrn_reflns_theta_full 25.01
_diffrn_reflns_theta_max 25.01
_diffrn_reflns_theta_min 2.66
_exptl_absorpt_coefficient_mu 1.132
_exptl_absorpt_correction_T_max 0.9529
_exptl_absorpt_correction_T_min 0.7430
_exptl_absorpt_correction_type multi-scan
_exptl_absorpt_process_details SADABS
_exptl_crystal_colour brown
_exptl_crystal_density_diffrn 1.752
_exptl_crystal_density_meas ?
_exptl_crystal_density_method 'not measured'
_exptl_crystal_description plate
_exptl_crystal_F_000 1348
_exptl_crystal_size_max 0.28
_exptl_crystal_size_mid 0.22
_exptl_crystal_size_min 0.04
_refine_diff_density_max 2.389
_refine_diff_density_min -0.434
_refine_diff_density_rms 0.127
_refine_ls_extinction_method none
_refine_ls_goodness_of_fit_ref 1.096
_refine_ls_hydrogen_treatment noref
_refine_ls_matrix_type full
_refine_ls_number_parameters 159
_refine_ls_number_reflns 2219
_refine_ls_number_restraints 0
_refine_ls_restrained_S_all 1.096
_refine_ls_R_factor_all 0.0418
_refine_ls_R_factor_gt 0.0320
_refine_ls_shift/su_max 0.001
_refine_ls_shift/su_mean 0.000
_refine_ls_structure_factor_coef Fsqd
_refine_ls_weighting_details 'calc w=1/[\s^2^(Fo^2^)+(0.0477P)^2^+3.7589P] where P=(Fo^2^+2Fc^2^)/3'
_refine_ls_weighting_scheme calc
_refine_ls_wR_factor_gt 0.0800
_refine_ls_wR_factor_ref 0.0862
_reflns_number_gt 1749
_reflns_number_total 2219
_reflns_threshold_expression I>2sigma(I)
_cod_data_source_file ic060449esup1.cif
_cod_data_source_block 2
_cod_depositor_comments
;
The following automatic conversions were performed:

'_symmetry_cell_setting' value 'Monoclinic' changed to 'monoclinic'
according to /home/saulius/struct/CIF-dictionaries/cif_core.dic
dictionary named 'cif_core.dic' version 2.4.2 from 2011-04-26.

Automatic conversion script
Id: cif_fix_values 1891 2012-01-12 08:04:46Z andrius 

The following automatic conversions were performed:

'_exptl_crystal_density_meas' value 'not measured' was changed to '?'
- the value is perceived as not measured.

Automatic conversion script
Id: cif_fix_values 3008 2015-01-20 13:52:24Z robertas 
;
_cod_original_cell_volume 2531.7(13)
_cod_original_sg_symbol_H-M I2/a
_cod_database_code 4332488

loop_
_symmetry_equiv_pos_as_xyz
'x, y, z'
'-x+1/2, y, -z'
'x+1/2, y+1/2, z+1/2'
'-x+1, y+1/2, -z+1/2'
'-x, -y, -z'
'x-1/2, -y, z'
'-x+1/2, -y+1/2, -z+1/2'
'x, -y+1/2, z+1/2'

loop_
_atom_site_label
_atom_site_type_symbol
_atom_site_fract_x
_atom_site_fract_y
_atom_site_fract_z
_atom_site_U_iso_or_equiv
_atom_site_adp_type
_atom_site_occupancy
_atom_site_symmetry_multiplicity
_atom_site_calc_flag
_atom_site_refinement_flags
Mo1 Mo 0.071753(16) 0.00104(3) 0.501699(13) 0.01948(13) Uani 1 1 d .
Cl2 Cl 0.2500 0.00482(17) 0.5000 0.0388(3) Uani 1 2 d S
N4 N 0.10033(17) 0.0980(3) 0.60286(13) 0.0234(6) Uani 1 1 d .
N5 N 0.05132(17) -0.0964(3) 0.40136(13) 0.0236(6) Uani 1 1 d .
C8 C 0.0311(2) 0.1137(4) 0.62958(16) 0.0232(7) Uani 1 1 d .
N1 N 0.08869(17) -0.2295(3) 0.54846(14) 0.0249(6) Uani 1 1 d .
N2 N 0.06346(17) 0.2318(3) 0.45620(14) 0.0255(6) Uani 1 1 d .
N6 N 0.04721(18) 0.1370(4) 0.70005(14) 0.0321(7) Uani 1 1 d .
C10 C 0.1002(2) -0.0991(4) 0.34637(17) 0.0309(8) Uani 1 1 d .
H10A H 0.1292 -0.2031 0.3448 0.037 Uiso 1 1 calc R
H10B H 0.1446 -0.0139 0.3530 0.037 Uiso 1 1 calc R
C9 C -0.0305(2) 0.0706(6) 0.71987(19) 0.0407(9) Uani 1 1 d .
H9A H -0.0445 0.1286 0.7590 0.049 Uiso 1 1 calc R
H9B H -0.0234 -0.0440 0.7310 0.049 Uiso 1 1 calc R
N3 N 0.0284(2) -0.4120(3) 0.60962(14) 0.0307(7) Uani 1 1 d .
C6 C 0.1758(2) 0.1000(5) 0.66127(17) 0.0328(8) Uani 1 1 d .
H6A H 0.2062 0.2036 0.6644 0.039 Uiso 1 1 calc R
H6B H 0.2172 0.0142 0.6570 0.039 Uiso 1 1 calc R
C3 C 0.0172(2) -0.2838(4) 0.56505(16) 0.0250(7) Uani 1 1 d .
C7 C 0.1356(3) 0.0724(6) 0.72411(19) 0.0452(10) Uani 1 1 d .
H7A H 0.1342 -0.0421 0.7354 0.054 Uiso 1 1 calc R
H7B H 0.1676 0.1313 0.7643 0.054 Uiso 1 1 calc R
C5 C 0.1173(2) 0.3417(4) 0.42442(19) 0.0339(9) Uani 1 1 d .
H5A H 0.1346 0.2908 0.3850 0.041 Uiso 1 1 calc R
H5B H 0.1702 0.3741 0.4577 0.041 Uiso 1 1 calc R
C1 C 0.1592(2) -0.3362(4) 0.5832(2) 0.0362(9) Uani 1 1 d .
H1A H 0.1946 -0.2838 0.6239 0.043 Uiso 1 1 calc R
H1B H 0.1973 -0.3669 0.5522 0.043 Uiso 1 1 calc R
C4 C -0.0577(3) -0.4868(4) 0.5984(2) 0.0342(9) Uani 1 1 d .
H4A H -0.0687 -0.5345 0.6408 0.041 Uiso 1 1 calc R
H4B H -0.0648 -0.5693 0.5626 0.041 Uiso 1 1 calc R
C2 C 0.1111(3) -0.4841(4) 0.6039(2) 0.0372(9) Uani 1 1 d .
H2A H 0.1030 -0.5677 0.5684 0.045 Uiso 1 1 calc R
H2B H 0.1421 -0.5296 0.6477 0.045 Uiso 1 1 calc R

loop_
_atom_site_aniso_label
_atom_site_aniso_U_11
_atom_site_aniso_U_22
_atom_site_aniso_U_33
_atom_site_aniso_U_23
_atom_site_aniso_U_13
_atom_site_aniso_U_12
Mo1 0.01742(19) 0.0242(2) 0.01718(19) 0.00039(12) 0.00456(12) -0.00064(11)
Cl2 0.0251(7) 0.0593(9) 0.0324(7) 0.000 0.0071(5) 0.000
N4 0.0207(14) 0.0289(15) 0.0200(14) -0.0027(12) 0.0029(11) -0.0013(12)
N5 0.0230(15) 0.0282(15) 0.0211(14) -0.0003(12) 0.0079(12) 0.0000(12)
C8 0.0250(18) 0.0230(17) 0.0222(17) -0.0024(14) 0.0065(14) -0.0013(14)
N1 0.0256(15) 0.0235(14) 0.0243(15) 0.0020(12) 0.0021(12) 0.0037(12)
N2 0.0257(16) 0.0266(14) 0.0256(15) 0.0023(12) 0.0085(12) -0.0037(12)
N6 0.0260(15) 0.0503(19) 0.0195(15) -0.0070(14) 0.0037(12) -0.0013(14)
C10 0.0290(19) 0.040(2) 0.0271(19) -0.0013(16) 0.0140(15) -0.0025(16)
C9 0.036(2) 0.062(3) 0.026(2) -0.0001(19) 0.0102(17) -0.001(2)
N3 0.0422(18) 0.0268(16) 0.0238(16) 0.0042(13) 0.0083(13) -0.0004(14)
C6 0.0253(19) 0.045(2) 0.0257(19) -0.0066(17) -0.0004(15) -0.0018(16)
C3 0.035(2) 0.0235(17) 0.0171(17) -0.0004(13) 0.0063(14) -0.0008(15)
C7 0.033(2) 0.075(3) 0.025(2) 0.002(2) -0.0005(17) 0.001(2)
C5 0.039(2) 0.035(2) 0.031(2) 0.0016(16) 0.0152(16) -0.0119(17)
C1 0.035(2) 0.036(2) 0.036(2) 0.0045(17) 0.0029(16) 0.0089(16)
C4 0.052(3) 0.0262(19) 0.0246(19) 0.0008(15) 0.0088(17) -0.0075(17)
C2 0.046(2) 0.028(2) 0.035(2) 0.0066(16) 0.0037(18) 0.0055(17)

loop_
_atom_type_symbol
_atom_type_description
_atom_type_scat_dispersion_real
_atom_type_scat_dispersion_imag
_atom_type_scat_source
C C 0.0033 0.0016 'International Tables Vol C Tables 4.2.6.8 and 6.1.1.4'
H H 0.0000 0.0000 'International Tables Vol C Tables 4.2.6.8 and 6.1.1.4'
N N 0.0061 0.0033 'International Tables Vol C Tables 4.2.6.8 and 6.1.1.4'
Cl Cl 0.1484 0.1585 'International Tables Vol C Tables 4.2.6.8 and 6.1.1.4'
Mo Mo -1.6832 0.6857 'International Tables Vol C Tables 4.2.6.8 and 6.1.1.4'

loop_
_geom_angle_atom_site_label_1
_geom_angle_atom_site_label_2
_geom_angle_atom_site_label_3
_geom_angle
_geom_angle_site_symmetry_1
_geom_angle_site_symmetry_3
N2 Mo1 N5 87.69(10) . .
N2 Mo1 N1 176.44(9) . .
N5 Mo1 N1 92.76(10) . .
N2 Mo1 N4 92.48(11) . .
N5 Mo1 N4 176.64(9) . .
N1 Mo1 N4 86.87(10) . .
N2 Mo1 Mo1 91.42(7) . 5_556
N5 Mo1 Mo1 91.15(7) . 5_556
N1 Mo1 Mo1 92.11(7) . 5_556
N4 Mo1 Mo1 92.20(7) . 5_556
N2 Mo1 Cl2 87.41(7) . .
N5 Mo1 Cl2 86.73(7) . .
N1 Mo1 Cl2 89.09(8) . .
N4 Mo1 Cl2 89.92(7) . .
Mo1 Mo1 Cl2 177.612(18) 5_556 .
Mo1 Cl2 Mo1 178.71(6) . 2_556
C8 N4 C6 105.7(3) . .
C8 N4 Mo1 113.4(2) . .
C6 N4 Mo1 136.5(2) . .
C8 N5 C10 105.3(3) 5_556 .
C8 N5 Mo1 114.9(2) 5_556 .
C10 N5 Mo1 135.6(2) . .
N4 C8 N5 127.7(3) . 5_556
N4 C8 N6 116.0(3) . .
N5 C8 N6 116.0(3) 5_556 .
C3 N1 C1 105.5(3) . .
C3 N1 Mo1 112.8(2) . .
C1 N1 Mo1 139.8(2) . .
C3 N2 C5 104.7(3) 5_556 .
C3 N2 Mo1 113.8(2) 5_556 .
C5 N2 Mo1 139.3(2) . .
C8 N6 C9 103.8(3) . .
C8 N6 C7 103.6(3) . .
C9 N6 C7 123.6(3) . .
N5 C10 C9 104.6(3) . 5_556
N6 C9 C10 100.8(3) . 5_556
C3 N3 C2 105.2(3) . .
C3 N3 C4 104.2(3) . .
C2 N3 C4 128.4(3) . .
N4 C6 C7 104.2(3) . .
N1 C3 N2 128.0(3) . 5_556
N1 C3 N3 115.6(3) . .
N2 C3 N3 116.4(3) 5_556 .
N6 C7 C6 101.6(3) . .
N2 C5 C4 104.4(3) . 5_556
N1 C1 C2 104.4(3) . .
N3 C4 C5 101.1(3) . 5_556
N3 C2 C1 100.6(3) . .

loop_
_geom_bond_atom_site_label_1
_geom_bond_atom_site_label_2
_geom_bond_distance
_geom_bond_site_symmetry_2
_geom_bond_publ_flag
Mo1 N2 2.115(3) . y
Mo1 N5 2.117(3) . y
Mo1 N1 2.124(3) . y
Mo1 N4 2.128(3) . y
Mo1 Mo1 2.2305(8) 5_556 y
Mo1 Cl2 2.7947(9) . y
N4 C8 1.310(4) . y
N4 C6 1.470(4) . y
N5 C10 1.464(4) . y
C8 N5 1.313(4) 5_556 ?
C8 N6 1.386(4) . y
N1 C3 1.312(4) . y
N1 C1 1.468(4) . y
N2 C3 1.315(4) 5_556 ?
N2 C5 1.475(4) . y
N6 C9 1.463(5) . y
N6 C7 1.465(5) . y
C9 C10 1.541(5) 5_556 ?
N3 C3 1.374(4) . y
N3 C2 1.452(5) . y
N3 C4 1.457(5) . y
C6 C7 1.533(5) . y
C5 C4 1.533(5) 5_556 ?
C1 C2 1.543(5) . y
